data_7048137
loop_
_publ_author_name
'Zheng, Kai'
'Liu, Ziqi'
'Jiang, Yefei'
'Guo, Penghu'
'Li, Haoran'
'Zeng, Chenghui'
'Ng, Seik Weng'
'Zhong, Shengliang'

_publ_section_title
;
 Ultrahigh luminescence quantum yield lanthanide coordination polymer as a
 multifunctional sensor.
;
_journal_issue 48
_journal_name_full 'Dalton transactions (Cambridge, England : 2003)'
_journal_page_first 17432
_journal_page_last 17440
_journal_paper_doi 10.1039/c8dt03832e
_journal_volume 47
_journal_year 2018
_chemical_formula_sum 'C52 H38 Cl4 F4 K N4 O15 Pr'
_chemical_formula_weight 1356.67
_space_group_IT_number 2
_space_group_name_Hall '-P 1'
_space_group_name_H-M_alt 'P -1'
_symmetry_cell_setting triclinic
_symmetry_space_group_name_Hall '-P 1'
_symmetry_space_group_name_H-M 'P -1'
_atom_sites_solution_hydrogens geom
_atom_sites_solution_primary direct
_atom_sites_solution_secondary difmap
_audit_creation_method SHELXL-97
_audit_update_record
;
2018-07-10 deposited with the CCDC.
2018-11-19 downloaded from the CCDC.
;
_cell_angle_alpha 73.703(3)
_cell_angle_beta 86.366(2)
_cell_angle_gamma 72.703(3)
_cell_formula_units_Z 2
_cell_length_a 10.0279(3)
_cell_length_b 12.7769(4)
_cell_length_c 22.0478(7)
_cell_measurement_reflns_used 10836
_cell_measurement_temperature 293(2)
_cell_measurement_theta_max 29.0170
_cell_measurement_theta_min 3.5450
_cell_volume 2588.14(15)
_computing_cell_refinement 'Bruker FRAMBO'
_computing_data_collection 'Bruker FRAMBO'
_computing_data_reduction 'Bruker SAINT'
_computing_molecular_graphics 'Bruker SHELXTL'
_computing_publication_material 'Bruker SHELXTL'
_computing_structure_refinement 'SHELXL-97 (Sheldrick, 1997)'
_computing_structure_solution 'SHELXS-97 (Sheldrick, 1990)'
_diffrn_ambient_temperature 293(2)
_diffrn_measured_fraction_theta_full 0.996
_diffrn_measured_fraction_theta_max 0.996
_diffrn_measurement_device_type 'multiwire proportional'
_diffrn_measurement_method 'phi and omega scans'
_diffrn_radiation_monochromator graphite
_diffrn_radiation_source 'fine-focus sealed tube'
_diffrn_radiation_type MoK\a
_diffrn_radiation_wavelength 0.71073
_diffrn_reflns_av_R_equivalents 0.0267
_diffrn_reflns_av_sigmaI/netI 0.0436
_diffrn_reflns_limit_h_max 11
_diffrn_reflns_limit_h_min -11
_diffrn_reflns_limit_k_max 14
_diffrn_reflns_limit_k_min -15
_diffrn_reflns_limit_l_max 26
_diffrn_reflns_limit_l_min -23
_diffrn_reflns_number 19267
_diffrn_reflns_theta_full 25.00
_diffrn_reflns_theta_max 25.00
_diffrn_reflns_theta_min 3.34
_exptl_absorpt_coefficient_mu 1.318
_exptl_absorpt_correction_T_max 0.8579
_exptl_absorpt_correction_T_min 0.7973
_exptl_absorpt_correction_type multi-scan
_exptl_crystal_colour Colorless
_exptl_crystal_density_diffrn 1.741
_exptl_crystal_density_method 'not measured'
_exptl_crystal_description Block
_exptl_crystal_F_000 1360
_exptl_crystal_size_max 0.18
_exptl_crystal_size_mid 0.16
_exptl_crystal_size_min 0.12
_refine_diff_density_max 0.744
_refine_diff_density_min -0.803
_refine_diff_density_rms 0.070
_refine_ls_extinction_method none
_refine_ls_goodness_of_fit_ref 1.057
_refine_ls_hydrogen_treatment mixed
_refine_ls_matrix_type full
_refine_ls_number_parameters 751
_refine_ls_number_reflns 9069
_refine_ls_number_restraints 0
_refine_ls_restrained_S_all 1.057
_refine_ls_R_factor_all 0.0441
_refine_ls_R_factor_gt 0.0382
_refine_ls_shift/su_max 0.000
_refine_ls_shift/su_mean 0.000
_refine_ls_structure_factor_coef Fsqd
_refine_ls_weighting_details 'calc w=1/[\s^2^(Fo^2^)+(0.0286P)^2^+2.5206P] where P=(Fo^2^+2Fc^2^)/3'
_refine_ls_weighting_scheme calc
_refine_ls_wR_factor_gt 0.0795
_refine_ls_wR_factor_ref 0.0819
_reflns_number_gt 8226
_reflns_number_total 9069
_reflns_threshold_expression >2sigma(I)
_cod_data_source_file c8dt03832e2.cif
_cod_data_source_block 2b
_cod_depositor_comments
;
The following automatic conversions were performed:

'_symmetry_cell_setting' value 'Triclinic' changed to 'triclinic'
according to
/home/data/users/saulius/crontab/automatic-downloads/rss-feeds/RSC/lib/dictionaries/cif_core.dic
dictionary named 'cif_core.dic' version 2.4.2 from 2011-04-26.

Automatic conversion script
Id: cif_fix_values 4973 2017-02-22 13:04:09Z antanas 

 Adding full bibliography for 7048136--7048145.cif.
;
_cod_original_cell_volume 2588.14(14)
_cod_original_sg_symbol_H-M P-1
_cod_database_code 7048137

loop_
_symmetry_equiv_pos_as_xyz
'x, y, z'
'-x, -y, -z'

loop_
_atom_site_label
_atom_site_type_symbol
_atom_site_fract_x
_atom_site_fract_y
_atom_site_fract_z
_atom_site_U_iso_or_equiv
_atom_site_adp_type
_atom_site_occupancy
_atom_site_symmetry_multiplicity
_atom_site_calc_flag
_atom_site_refinement_flags
_atom_site_disorder_assembly
_atom_site_disorder_group
Pr1 Pr 0.12001(2) 0.490604(15) 0.257554(10) 0.02965(7) Uani 1 1 d . . .
Cl2 Cl 0.72211(10) -0.05611(10) 0.10754(6) 0.0609(3) Uani 1 1 d . . .
Cl3 Cl -0.41043(10) 0.81254(9) 0.54181(6) 0.0545(3) Uani 1 1 d . . .
Cl1 Cl -0.04586(12) 0.25441(10) -0.07042(6) 0.0616(3) Uani 1 1 d . . .
F2 F 0.7395(2) 0.1179(2) 0.16562(15) 0.0681(8) Uani 1 1 d . . .
F1 F -0.1969(2) 0.3316(2) 0.03399(14) 0.0689(8) Uani 1 1 d . . .
F4 F 0.3992(2) 0.8640(2) 0.33676(14) 0.0659(8) Uani 1 1 d . . .
F3 F -0.4475(2) 0.7084(2) 0.44509(12) 0.0564(7) Uani 1 1 d . . .
O1 O 0.3086(3) 0.5282(2) 0.18866(12) 0.0393(6) Uani 1 1 d . . .
O3 O 0.0848(2) 0.4660(2) 0.15442(12) 0.0382(6) Uani 1 1 d . . .
O2 O 0.5095(3) 0.4643(3) 0.14413(16) 0.0592(9) Uani 1 1 d . . .
O10 O -0.1146(3) 0.6201(2) 0.22648(13) 0.0435(7) Uani 1 1 d . . .
O4 O 0.0036(3) 0.3454(2) 0.28400(14) 0.0434(7) Uani 1 1 d . . .
O11 O 0.1130(3) 0.6866(2) 0.24715(15) 0.0500(8) Uani 1 1 d . . .
O8 O 0.4208(3) 0.4842(3) 0.40392(16) 0.0625(9) Uani 1 1 d . . .
O12 O -0.3225(3) 0.7343(2) 0.24093(19) 0.0686(10) Uani 1 1 d . . .
O5 O -0.1016(3) 0.2263(3) 0.26753(19) 0.0730(11) Uani 1 1 d . . .
O9 O 0.0026(2) 0.5265(2) 0.35710(12) 0.0348(6) Uani 1 1 d . . .
O7 O 0.2869(3) 0.4552(2) 0.33867(14) 0.0486(7) Uani 1 1 d . . .
O6 O 0.2871(2) 0.29568(19) 0.25560(13) 0.0372(6) Uani 1 1 d . . .
N3 N 0.1040(3) 0.6481(2) 0.49612(15) 0.0320(7) Uani 1 1 d . . .
N1 N 0.3427(3) 0.3553(2) 0.01961(15) 0.0367(7) Uani 1 1 d . . .
N2 N 0.2173(3) 0.0585(2) 0.17849(15) 0.0329(7) Uani 1 1 d . . .
N4 N -0.1652(3) 0.9282(2) 0.31759(16) 0.0374(8) Uani 1 1 d . . .
C7 C 0.0198(4) 0.3040(3) -0.0172(2) 0.0412(10) Uani 1 1 d . . .
C3 C 0.1682(4) 0.4345(3) 0.11386(17) 0.0315(8) Uani 1 1 d . . .
C9 C 0.2055(4) 0.3510(3) 0.02208(17) 0.0312(8) Uani 1 1 d . . .
C10 C 0.4350(4) 0.3195(4) -0.0293(2) 0.0447(10) Uani 1 1 d . . .
H10 H 0.4192 0.3732 -0.0716 0.054 Uiso 1 1 calc R . .
C5 C -0.0179(4) 0.3798(3) 0.07265(19) 0.0393(9) Uani 1 1 d . . .
H5 H -0.0763 0.4029 0.1039 0.047 Uiso 1 1 calc R . .
C13 C 0.3875(4) 0.3982(3) 0.06110(18) 0.0361(9) Uani 1 1 d . . .
H13 H 0.4794 0.4009 0.0579 0.043 Uiso 1 1 calc R . .
C8 C 0.1536(4) 0.3108(3) -0.02201(19) 0.0389(9) Uani 1 1 d . . .
H8 H 0.2099 0.2891 -0.0541 0.047 Uiso 1 1 calc R . .
C6 C -0.0646(4) 0.3386(3) 0.0303(2) 0.0427(10) Uani 1 1 d . . .
C29 C 0.0380(3) 0.5633(3) 0.39897(16) 0.0274(7) Uani 1 1 d . . .
C20 C 0.5884(4) 0.0213(3) 0.1446(2) 0.0414(9) Uani 1 1 d . . .
C48 C -0.0233(4) 0.9108(3) 0.32413(19) 0.0341(8) Uani 1 1 d . . .
C28 C 0.1782(3) 0.5515(3) 0.41490(17) 0.0297(8) Uani 1 1 d . . .
C35 C -0.0359(3) 0.6644(3) 0.48335(17) 0.0285(8) Uani 1 1 d . . .
C19 C 0.6105(4) 0.1027(3) 0.1703(2) 0.0422(10) Uani 1 1 d . . .
C39 C 0.2031(4) 0.5931(3) 0.46307(18) 0.0337(8) Uani 1 1 d . . .
H39 H 0.2957 0.5821 0.4734 0.040 Uiso 1 1 calc R . .
C26 C 0.1164(4) 0.1208(3) 0.20754(19) 0.0356(9) Uani 1 1 d . . .
H26 H 0.0291 0.1086 0.2092 0.043 Uiso 1 1 calc R . .
C18 C 0.5079(4) 0.1666(3) 0.19880(19) 0.0384(9) Uani 1 1 d . . .
H18 H 0.5263 0.2202 0.2155 0.046 Uiso 1 1 calc R . .
C1 C 0.3810(4) 0.4800(3) 0.15010(18) 0.0345(8) Uani 1 1 d . . .
C23 C 0.1905(4) -0.0237(3) 0.1497(2) 0.0404(10) Uani 1 1 d . . .
H23 H 0.2312 -0.1042 0.1723 0.048 Uiso 1 1 calc R . .
C52 C -0.2093(4) 0.8628(3) 0.28981(19) 0.0379(9) Uani 1 1 d . . .
H52 H -0.3052 0.8768 0.2858 0.046 Uiso 1 1 calc R . .
C30 C -0.0702(3) 0.6227(3) 0.43555(16) 0.0268(7) Uani 1 1 d . . .
C4 C 0.1199(4) 0.3872(3) 0.06869(17) 0.0309(8) Uani 1 1 d . . .
C22 C 0.3504(3) 0.0713(3) 0.17664(18) 0.0320(8) Uani 1 1 d . . .
C17 C 0.3738(3) 0.1523(3) 0.20327(17) 0.0295(8) Uani 1 1 d . . .
C27 C 0.3049(4) 0.4935(3) 0.38357(19) 0.0363(9) Uani 1 1 d . . .
C14 C 0.0009(4) 0.2618(3) 0.2641(2) 0.0415(10) Uani 1 1 d . . .
C21 C 0.4596(4) 0.0044(3) 0.14845(19) 0.0386(9) Uani 1 1 d . . .
H21 H 0.4443 -0.0512 0.1325 0.046 Uiso 1 1 calc R . .
C2 C 0.3096(4) 0.4380(3) 0.10736(17) 0.0319(8) Uani 1 1 d . . .
C36 C 0.1439(4) 0.6773(3) 0.5507(2) 0.0436(10) Uani 1 1 d . . .
H36 H 0.1336 0.6268 0.5922 0.052 Uiso 1 1 calc R . .
C40 C -0.1928(4) 0.7057(3) 0.2424(2) 0.0414(9) Uani 1 1 d . . .
C43 C 0.0711(4) 0.8290(3) 0.29922(18) 0.0335(8) Uani 1 1 d . . .
C44 C 0.2147(4) 0.8129(3) 0.3043(2) 0.0414(10) Uani 1 1 d . . .
H44 H 0.2782 0.7590 0.2877 0.050 Uiso 1 1 calc R . .
C41 C -0.1243(4) 0.7771(3) 0.26684(19) 0.0358(9) Uani 1 1 d . . .
C51 C -0.3991(4) 1.0128(3) 0.3627(2) 0.0500(11) Uani 1 1 d . . .
H51A H -0.4169 0.9398 0.3693 0.060 Uiso 1 1 calc R . .
H51B H -0.4809 1.0786 0.3513 0.060 Uiso 1 1 calc R . .
C38 C 0.2631(4) 0.7241(4) 0.5450(2) 0.0553(12) Uani 1 1 d . . .
H38A H 0.3091 0.7362 0.5047 0.066 Uiso 1 1 calc R . .
H38B H 0.3242 0.7014 0.5817 0.066 Uiso 1 1 calc R . .
C45 C 0.2608(4) 0.8764(3) 0.3336(2) 0.0428(10) Uani 1 1 d . . .
C47 C 0.0270(4) 0.9736(3) 0.3553(2) 0.0412(9) Uani 1 1 d . . .
H47 H -0.0351 1.0272 0.3726 0.049 Uiso 1 1 calc R . .
C50 C -0.2886(4) 1.0182(3) 0.4030(2) 0.0499(11) Uani 1 1 d . . .
H50A H -0.3033 1.0874 0.4159 0.060 Uiso 1 1 calc R . .
H50B H -0.2392 0.9486 0.4339 0.060 Uiso 1 1 calc R . .
C46 C 0.1683(4) 0.9556(3) 0.3602(2) 0.0431(10) Uani 1 1 d . . .
C12 C 0.5818(4) 0.2508(4) -0.0121(3) 0.0630(13) Uani 1 1 d . . .
H12A H 0.6117 0.2318 0.0316 0.076 Uiso 1 1 calc R . .
H12B H 0.6528 0.2641 -0.0428 0.076 Uiso 1 1 calc R . .
C25 C 0.0552(5) 0.0043(4) 0.1170(3) 0.0712(16) Uani 1 1 d . . .
H25A H 0.0143 -0.0571 0.1207 0.085 Uiso 1 1 calc R . .
H25B H -0.0117 0.0779 0.1151 0.085 Uiso 1 1 calc R . .
C11 C 0.4812(4) 0.1955(4) -0.0269(2) 0.0583(13) Uani 1 1 d . . .
H11A H 0.4495 0.1433 0.0079 0.070 Uiso 1 1 calc R . .
H11B H 0.4907 0.1757 -0.0666 0.070 Uiso 1 1 calc R . .
C42 C 0.0228(4) 0.7587(3) 0.26887(19) 0.0371(9) Uani 1 1 d . . .
C33 C -0.2787(4) 0.7368(3) 0.50308(19) 0.0363(9) Uani 1 1 d . . .
C15 C 0.1306(4) 0.2009(3) 0.23501(18) 0.0322(8) Uani 1 1 d . . .
C16 C 0.2624(4) 0.2224(3) 0.23353(17) 0.0306(8) Uani 1 1 d . . .
C31 C -0.2114(3) 0.6381(3) 0.42318(17) 0.0316(8) Uani 1 1 d . . .
H31 H -0.2358 0.6102 0.3921 0.038 Uiso 1 1 calc R . .
C32 C -0.3128(4) 0.6938(3) 0.45666(19) 0.0360(9) Uani 1 1 d . . .
C34 C -0.1421(4) 0.7209(3) 0.51739(18) 0.0344(8) Uani 1 1 d . . .
H34 H -0.1198 0.7473 0.5495 0.041 Uiso 1 1 calc R . .
C24 C 0.1842(4) 0.0027(4) 0.0797(2) 0.0525(11) Uani 1 1 d . . .
H24A H 0.1960 0.0753 0.0552 0.063 Uiso 1 1 calc R . .
H24B H 0.2220 -0.0598 0.0608 0.063 Uiso 1 1 calc R . .
C49 C -0.2642(4) 1.0249(3) 0.3347(2) 0.0406(10) Uani 1 1 d . . .
H49 H -0.2670 1.1004 0.3070 0.049 Uiso 1 1 calc R . .
C37 C 0.1178(4) 0.7978(4) 0.5482(3) 0.0605(13) Uani 1 1 d . . .
H37A H 0.0907 0.8199 0.5869 0.073 Uiso 1 1 calc R . .
H37B H 0.0756 0.8547 0.5098 0.073 Uiso 1 1 calc R . .
O2W O 0.5429(3) 0.3104(3) 0.31255(16) 0.0661(9) Uani 1 1 d . . .
H2WA H 0.5871 0.2400 0.3197 0.099 Uiso 0.60 1 d PR A 1
H2WB H 0.4704 0.3188 0.2916 0.099 Uiso 0.60 1 d PR A 1
H2WC H 0.5668 0.2407 0.3128 0.099 Uiso 0.40 1 d PR A 2
H2WD H 0.4796 0.3431 0.2839 0.099 Uiso 0.40 1 d PR A 2
O1W O 0.6224(4) 0.5388(4) 0.3256(2) 0.1067(15) Uani 1 1 d . . .
H1WA H 0.6597 0.5927 0.3177 0.160 Uiso 0.60 1 d PR B 1
H1WB H 0.6507 0.4995 0.3629 0.160 Uiso 0.60 1 d PR B 1
H1WC H 0.6495 0.5953 0.3047 0.160 Uiso 0.40 1 d PR B 2
H1WD H 0.6405 0.5319 0.3639 0.160 Uiso 0.40 1 d PR B 2
Cl4 Cl 0.23288(12) 1.03192(11) 0.39834(7) 0.0674(4) Uani 1 1 d . . .
O3W O -0.5683(4) 0.7218(3) 0.18120(19) 0.0734(10) Uani 1 1 d G . .
H3WA H -0.4944 0.7106 0.2020 0.110 Uiso 1 1 d G C 4
H3WB H -0.5882 0.6591 0.1938 0.110 Uiso 1 1 d G D 4
K1 K 0.6986(2) 0.4380(2) 0.24017(11) 0.0820(7) Uani 0.60 1 d P E 1
K1' K 0.7367(8) 0.3886(6) 0.2761(4) 0.088(2) Uani 0.20 1 d P . 2
K1'' K 0.7491(7) 0.5231(10) 0.1665(4) 0.136(4) Uani 0.20 1 d P . 3

loop_
_atom_site_aniso_label
_atom_site_aniso_U_11
_atom_site_aniso_U_22
_atom_site_aniso_U_33
_atom_site_aniso_U_23
_atom_site_aniso_U_13
_atom_site_aniso_U_12
Pr1 0.03217(12) 0.02986(11) 0.03053(12) -0.01778(8) 0.00839(8) -0.00707(8)
Cl2 0.0343(5) 0.0826(8) 0.0806(9) -0.0563(7) 0.0163(5) -0.0100(5)
Cl3 0.0383(5) 0.0635(6) 0.0699(8) -0.0413(6) 0.0244(5) -0.0103(5)
Cl1 0.0570(7) 0.0752(7) 0.0746(9) -0.0484(7) 0.0008(6) -0.0257(6)
F2 0.0315(12) 0.0931(19) 0.105(2) -0.0632(18) 0.0179(14) -0.0252(13)
F1 0.0426(14) 0.107(2) 0.079(2) -0.0484(17) 0.0081(13) -0.0347(14)
F4 0.0340(13) 0.0732(16) 0.095(2) -0.0364(16) 0.0033(13) -0.0105(12)
F3 0.0250(11) 0.0852(17) 0.0621(18) -0.0339(14) 0.0051(11) -0.0087(11)
O1 0.0466(15) 0.0465(14) 0.0377(16) -0.0254(13) 0.0130(13) -0.0222(12)
O3 0.0346(14) 0.0506(15) 0.0355(16) -0.0241(13) 0.0089(12) -0.0113(12)
O2 0.0438(17) 0.090(2) 0.069(2) -0.0534(19) 0.0185(15) -0.0303(16)
O10 0.0453(16) 0.0414(14) 0.0422(18) -0.0201(13) 0.0001(13) -0.0021(12)
O4 0.0450(15) 0.0367(13) 0.0566(19) -0.0282(13) 0.0263(14) -0.0145(12)
O11 0.0389(15) 0.0375(14) 0.081(2) -0.0318(15) 0.0288(15) -0.0133(12)
O8 0.0285(15) 0.100(2) 0.068(2) -0.050(2) 0.0058(15) -0.0074(15)
O12 0.0382(17) 0.0501(17) 0.126(3) -0.0409(19) 0.0116(18) -0.0118(14)
O5 0.0461(18) 0.0630(19) 0.134(4) -0.061(2) 0.046(2) -0.0289(16)
O9 0.0354(14) 0.0440(14) 0.0309(15) -0.0212(12) 0.0077(11) -0.0118(11)
O7 0.0347(15) 0.0648(17) 0.0452(18) -0.0337(15) 0.0042(13) 0.0041(13)
O6 0.0381(14) 0.0344(13) 0.0445(17) -0.0218(12) 0.0047(12) -0.0089(11)
N3 0.0287(16) 0.0380(16) 0.0360(19) -0.0219(14) 0.0062(14) -0.0094(13)
N1 0.0428(18) 0.0445(17) 0.0339(19) -0.0222(15) 0.0131(15) -0.0207(14)
N2 0.0305(16) 0.0297(14) 0.044(2) -0.0192(14) 0.0116(14) -0.0111(13)
N4 0.0306(16) 0.0281(15) 0.052(2) -0.0158(15) 0.0127(15) -0.0038(13)
C7 0.045(2) 0.037(2) 0.047(3) -0.0189(19) -0.003(2) -0.0133(17)
C3 0.035(2) 0.0303(17) 0.028(2) -0.0088(16) 0.0028(16) -0.0078(15)
C9 0.0343(19) 0.0316(17) 0.031(2) -0.0136(16) 0.0040(16) -0.0109(15)
C10 0.048(2) 0.064(3) 0.035(2) -0.029(2) 0.0188(19) -0.024(2)
C5 0.037(2) 0.045(2) 0.036(2) -0.0143(18) 0.0062(18) -0.0108(17)
C13 0.040(2) 0.041(2) 0.036(2) -0.0186(18) 0.0107(17) -0.0196(17)
C8 0.047(2) 0.0383(19) 0.038(2) -0.0189(18) 0.0097(18) -0.0153(17)
C6 0.034(2) 0.049(2) 0.050(3) -0.016(2) -0.0007(19) -0.0163(18)
C29 0.0306(18) 0.0281(16) 0.0239(19) -0.0088(15) 0.0068(15) -0.0087(14)
C20 0.032(2) 0.048(2) 0.047(3) -0.026(2) 0.0054(18) -0.0042(17)
C48 0.033(2) 0.0250(16) 0.043(2) -0.0097(16) 0.0111(17) -0.0072(15)
C28 0.0299(18) 0.0281(17) 0.031(2) -0.0120(15) 0.0050(16) -0.0047(14)
C35 0.0287(18) 0.0258(16) 0.031(2) -0.0097(15) 0.0054(15) -0.0065(14)
C19 0.0270(19) 0.053(2) 0.052(3) -0.026(2) 0.0028(18) -0.0109(17)
C39 0.0245(18) 0.0368(19) 0.042(2) -0.0160(18) 0.0049(16) -0.0086(15)
C26 0.0317(19) 0.0326(18) 0.045(2) -0.0136(17) 0.0107(17) -0.0129(16)
C18 0.033(2) 0.040(2) 0.048(3) -0.0244(19) 0.0015(18) -0.0074(16)
C1 0.041(2) 0.0353(19) 0.033(2) -0.0152(17) 0.0092(18) -0.0163(17)
C23 0.039(2) 0.0350(19) 0.057(3) -0.0275(19) 0.0108(19) -0.0141(17)
C52 0.033(2) 0.0294(18) 0.049(3) -0.0099(17) 0.0103(18) -0.0082(16)
C30 0.0275(18) 0.0259(16) 0.027(2) -0.0099(15) 0.0053(15) -0.0060(14)
C4 0.0345(19) 0.0304(17) 0.028(2) -0.0081(15) 0.0033(16) -0.0100(15)
C22 0.0311(19) 0.0290(17) 0.037(2) -0.0121(16) 0.0024(16) -0.0070(15)
C17 0.0293(18) 0.0281(17) 0.029(2) -0.0093(15) 0.0021(15) -0.0043(14)
C27 0.031(2) 0.043(2) 0.034(2) -0.0165(18) 0.0062(17) -0.0041(16)
C14 0.044(2) 0.0296(18) 0.051(3) -0.0148(18) 0.023(2) -0.0116(17)
C21 0.037(2) 0.0375(19) 0.047(3) -0.0258(19) 0.0054(18) -0.0080(16)
C2 0.039(2) 0.0313(17) 0.031(2) -0.0141(16) 0.0075(16) -0.0135(15)
C36 0.043(2) 0.055(2) 0.042(3) -0.026(2) 0.0045(19) -0.0159(19)
C40 0.043(2) 0.0304(19) 0.045(3) -0.0066(18) 0.0031(19) -0.0068(17)
C43 0.0335(19) 0.0253(16) 0.039(2) -0.0069(16) 0.0123(17) -0.0089(15)
C44 0.036(2) 0.0291(18) 0.053(3) -0.0105(18) 0.0102(19) -0.0046(16)
C41 0.037(2) 0.0255(17) 0.041(2) -0.0080(16) 0.0099(17) -0.0061(15)
C51 0.036(2) 0.046(2) 0.077(3) -0.035(2) 0.022(2) -0.0134(18)
C38 0.043(2) 0.077(3) 0.063(3) -0.043(3) 0.005(2) -0.021(2)
C45 0.028(2) 0.041(2) 0.052(3) -0.008(2) 0.0029(18) -0.0053(17)
C47 0.036(2) 0.038(2) 0.049(3) -0.0183(19) 0.0122(19) -0.0058(17)
C50 0.045(2) 0.046(2) 0.065(3) -0.029(2) 0.020(2) -0.0126(19)
C46 0.043(2) 0.041(2) 0.048(3) -0.0141(19) 0.0067(19) -0.0144(18)
C12 0.046(3) 0.097(4) 0.070(4) -0.057(3) 0.024(2) -0.030(3)
C25 0.042(3) 0.085(3) 0.116(5) -0.071(3) 0.012(3) -0.025(2)
C11 0.049(3) 0.074(3) 0.073(4) -0.055(3) 0.020(2) -0.021(2)
C42 0.041(2) 0.0234(17) 0.045(3) -0.0088(17) 0.0149(18) -0.0103(16)
C33 0.036(2) 0.0330(18) 0.040(2) -0.0166(17) 0.0147(18) -0.0067(16)
C15 0.037(2) 0.0255(16) 0.035(2) -0.0116(16) 0.0098(17) -0.0091(15)
C16 0.0355(19) 0.0225(16) 0.030(2) -0.0056(15) 0.0018(16) -0.0038(14)
C31 0.0293(19) 0.0385(19) 0.028(2) -0.0138(16) 0.0024(16) -0.0071(15)
C32 0.0260(19) 0.042(2) 0.036(2) -0.0103(18) 0.0040(16) -0.0058(16)
C34 0.037(2) 0.0363(19) 0.037(2) -0.0208(17) 0.0107(17) -0.0120(16)
C24 0.049(3) 0.058(3) 0.061(3) -0.035(2) 0.000(2) -0.014(2)
C49 0.032(2) 0.0279(18) 0.059(3) -0.0165(18) 0.0143(19) -0.0039(15)
C37 0.053(3) 0.064(3) 0.081(4) -0.045(3) 0.006(3) -0.020(2)
O2W 0.0423(17) 0.073(2) 0.082(3) -0.0416(19) -0.0029(17) 0.0043(15)
O1W 0.108(3) 0.117(3) 0.107(4) -0.013(3) 0.017(3) -0.069(3)
Cl4 0.0529(7) 0.0813(8) 0.0887(10) -0.0518(8) 0.0081(6) -0.0246(6)
O3W 0.075(2) 0.0569(19) 0.091(3) -0.0216(19) -0.012(2) -0.0193(17)
K1 0.0511(12) 0.113(2) 0.0508(14) -0.0184(13) 0.0013(11) 0.0172(12)
K1' 0.070(5) 0.068(4) 0.098(6) -0.018(4) 0.045(4) 0.006(3)
K1'' 0.052(4) 0.286(12) 0.102(6) -0.119(8) 0.003(4) -0.034(5)

loop_
_atom_type_symbol
_atom_type_description
_atom_type_scat_dispersion_real
_atom_type_scat_dispersion_imag
_atom_type_scat_source
C C 0.0030 0.0020 'International Tables Vol C Tables 4.2.6.8 and 6.1.1.4'
Cl Cl 0.1480 0.1590 'International Tables Vol C Tables 4.2.6.8 and 6.1.1.4'
F F 0.0170 0.0100 'International Tables Vol C Tables 4.2.6.8 and 6.1.1.4'
K K 0.2010 0.2490 'International Tables Vol C Tables 4.2.6.8 and 6.1.1.4'
N N 0.0060 0.0030 'International Tables Vol C Tables 4.2.6.8 and 6.1.1.4'
O O 0.0110 0.0060 'International Tables Vol C Tables 4.2.6.8 and 6.1.1.4'
Pr Pr -0.2180 2.8210 'International Tables Vol C Tables 4.2.6.8 and 6.1.1.4'
H H 0.0000 0.0000 'International Tables Vol C Tables 4.2.6.8 and 6.1.1.4'

loop_
_geom_angle_atom_site_label_1
_geom_angle_atom_site_label_2
_geom_angle_atom_site_label_3
_geom_angle
_geom_angle_site_symmetry_1
_geom_angle_site_symmetry_3
O7 Pr1 O4 109.58(10) . .
O7 Pr1 O1 83.02(9) . .
O4 Pr1 O1 135.49(8) . .
O7 Pr1 O11 81.58(10) . .
O4 Pr1 O11 148.89(8) . .
O1 Pr1 O11 73.26(8) . .
O7 Pr1 O3 145.14(8) . .
O4 Pr1 O3 77.55(9) . .
O1 Pr1 O3 70.29(8) . .
O11 Pr1 O3 110.31(10) . .
O7 Pr1 O10 135.95(8) . .
O4 Pr1 O10 84.19(9) . .
O1 Pr1 O10 116.76(9) . .
O11 Pr1 O10 69.03(9) . .
O3 Pr1 O10 77.69(8) . .
O7 Pr1 O9 68.62(8) . .
O4 Pr1 O9 80.26(8) . .
O1 Pr1 O9 141.47(8) . .
O11 Pr1 O9 77.12(9) . .
O3 Pr1 O9 144.84(8) . .
O10 Pr1 O9 73.21(8) . .
O7 Pr1 O6 77.43(8) . .
O4 Pr1 O6 68.44(8) . .
O1 Pr1 O6 73.50(8) . .
O11 Pr1 O6 142.41(8) . .
O3 Pr1 O6 73.82(8) . .
O10 Pr1 O6 143.87(8) . .
O9 Pr1 O6 121.93(8) . .
C1 O1 Pr1 133.6(2) . .
C3 O3 Pr1 132.5(2) . .
C40 O10 Pr1 135.1(2) . .
C40 O10 K1'' 114.0(3) . 1_455
Pr1 O10 K1'' 108.9(2) . 1_455
C14 O4 Pr1 137.0(2) . .
C14 O4 K1' 81.8(3) . 1_455
Pr1 O4 K1' 123.23(18) . 1_455
C42 O11 Pr1 127.3(2) . .
C14 O5 K1' 96.7(3) . 1_455
C29 O9 Pr1 131.5(2) . .
C27 O7 Pr1 140.2(2) . .
C16 O6 Pr1 127.2(2) . .
C39 N3 C35 119.6(3) . .
C39 N3 C36 119.7(3) . .
C35 N3 C36 120.2(3) . .
C13 N1 C9 119.2(3) . .
C13 N1 C10 120.3(3) . .
C9 N1 C10 120.5(3) . .
C26 N2 C22 119.0(3) . .
C26 N2 C23 121.3(3) . .
C22 N2 C23 119.6(3) . .
C52 N4 C48 119.3(3) . .
C52 N4 C49 121.0(3) . .
C48 N4 C49 119.4(3) . .
C8 C7 C6 120.0(3) . .
C8 C7 Cl1 120.3(3) . .
C6 C7 Cl1 119.7(3) . .
O3 C3 C2 126.1(3) . .
O3 C3 C4 118.4(3) . .
C2 C3 C4 115.5(3) . .
N1 C9 C4 119.0(3) . .
N1 C9 C8 120.7(3) . .
C4 C9 C8 120.3(3) . .
N1 C10 C12 119.1(4) . .
N1 C10 C11 118.4(3) . .
C12 C10 C11 59.9(3) . .
C6 C5 C4 119.3(4) . .
N1 C13 C2 125.6(3) . .
C7 C8 C9 119.4(4) . .
F1 C6 C5 119.3(4) . .
F1 C6 C7 119.0(3) . .
C5 C6 C7 121.7(3) . .
O9 C29 C28 125.1(3) . .
O9 C29 C30 119.3(3) . .
C28 C29 C30 115.6(3) . .
C21 C20 C19 119.4(3) . .
C21 C20 Cl2 120.5(3) . .
C19 C20 Cl2 120.1(3) . .
N4 C48 C47 121.1(3) . .
N4 C48 C43 119.2(3) . .
C47 C48 C43 119.7(3) . .
C39 C28 C29 119.3(3) . .
C39 C28 C27 116.2(3) . .
C29 C28 C27 124.5(3) . .
N3 C35 C34 121.0(3) . .
N3 C35 C30 119.0(3) . .
C34 C35 C30 120.0(3) . .
C18 C19 F2 119.8(3) . .
C18 C19 C20 122.1(3) . .
F2 C19 C20 118.1(3) . .
N3 C39 C28 124.9(3) . .
N2 C26 C15 125.7(3) . .
C19 C18 C17 120.3(3) . .
O1 C1 O2 124.5(3) . .
O1 C1 C2 118.7(3) . .
O2 C1 C2 116.8(3) . .
N2 C23 C25 119.3(3) . .
N2 C23 C24 119.1(3) . .
C25 C23 C24 60.2(3) . .
N4 C52 C41 125.4(3) . .
C31 C30 C35 119.0(3) . .
C31 C30 C29 119.6(3) . .
C35 C30 C29 121.4(3) . .
C9 C4 C5 119.3(3) . .
C9 C4 C3 121.9(3) . .
C5 C4 C3 118.8(3) . .
N2 C22 C17 119.0(3) . .
N2 C22 C21 120.4(3) . .
C17 C22 C21 120.6(3) . .
C22 C17 C18 117.9(3) . .
C22 C17 C16 121.8(3) . .
C18 C17 C16 120.2(3) . .
O8 C27 O7 123.7(3) . .
O8 C27 C28 118.0(3) . .
O7 C27 C28 118.3(3) . .
O5 C14 O4 123.8(3) . .
O5 C14 C15 117.4(3) . .
O4 C14 C15 118.8(3) . .
C20 C21 C22 119.7(3) . .
C13 C2 C3 118.7(3) . .
C13 C2 C1 117.3(3) . .
C3 C2 C1 124.0(3) . .
N3 C36 C38 118.6(4) . .
N3 C36 C37 119.3(4) . .
C38 C36 C37 61.0(3) . .
O12 C40 O10 124.9(4) . .
O12 C40 C41 117.0(3) . .
O10 C40 C41 118.1(3) . .
C44 C43 C48 119.5(3) . .
C44 C43 C42 119.2(3) . .
C48 C43 C42 121.2(3) . .
C45 C44 C43 119.7(3) . .
C52 C41 C42 118.3(3) . .
C52 C41 C40 117.7(3) . .
C42 C41 C40 123.9(3) . .
C49 C51 C50 60.2(3) . .
C36 C38 C37 59.4(3) . .
C44 C45 F4 119.9(3) . .
C44 C45 C46 121.3(3) . .
F4 C45 C46 118.7(4) . .
C46 C47 C48 119.7(3) . .
C49 C50 C51 59.6(3) . .
C47 C46 C45 120.0(4) . .
C47 C46 Cl4 120.6(3) . .
C45 C46 Cl4 119.4(3) . .
C10 C12 C11 60.6(3) . .
C24 C25 C23 60.2(3) . .
C12 C11 C10 59.5(3) . .
O11 C42 C41 125.3(3) . .
O11 C42 C43 118.3(3) . .
C41 C42 C43 116.4(3) . .
C34 C33 C32 120.6(3) . .
C34 C33 Cl3 120.0(3) . .
C32 C33 Cl3 119.4(3) . .
C26 C15 C16 119.2(3) . .
C26 C15 C14 116.1(3) . .
C16 C15 C14 124.8(3) . .
O6 C16 C15 125.0(3) . .
O6 C16 C17 119.8(3) . .
C15 C16 C17 115.3(3) . .
C32 C31 C30 120.0(3) . .
F3 C32 C31 120.1(3) . .
F3 C32 C33 118.9(3) . .
C31 C32 C33 120.9(3) . .
C33 C34 C35 119.6(3) . .
C25 C24 C23 59.5(3) . .
N4 C49 C51 119.3(3) . .
N4 C49 C50 118.9(3) . .
C51 C49 C50 60.2(3) . .
C36 C37 C38 59.6(3) . .
K1' O1W K1 20.49(19) . .
O5 K1' O1W 155.7(5) 1_655 .
O5 K1' O2W 98.6(3) 1_655 .
O1W K1' O2W 86.6(2) . .
O5 K1' O4 53.79(17) 1_655 1_655
O1W K1' O4 109.9(4) . 1_655
O2W K1' O4 143.6(3) . 1_655

loop_
_geom_bond_atom_site_label_1
_geom_bond_atom_site_label_2
_geom_bond_distance
_geom_bond_site_symmetry_2
Pr1 O7 2.383(3) .
Pr1 O4 2.396(2) .
Pr1 O1 2.425(2) .
Pr1 O11 2.429(2) .
Pr1 O3 2.442(2) .
Pr1 O10 2.449(2) .
Pr1 O9 2.516(2) .
Pr1 O6 2.566(2) .
Cl2 C20 1.723(4) .
Cl3 C33 1.724(4) .
Cl1 C7 1.725(4) .
F2 C19 1.358(4) .
F1 C6 1.351(4) .
F4 C45 1.353(4) .
F3 C32 1.339(4) .
O1 C1 1.257(4) .
O3 C3 1.252(4) .
O2 C1 1.248(4) .
O10 C40 1.267(4) .
O10 K1'' 2.703(8) 1_455
O4 C14 1.271(4) .
O4 K1' 2.574(8) 1_455
O11 C42 1.262(4) .
O8 C27 1.233(4) .
O12 C40 1.241(5) .
O5 C14 1.230(4) .
O5 K1' 2.268(7) 1_455
O9 C29 1.259(4) .
O7 C27 1.265(4) .
O6 C16 1.258(4) .
N3 C39 1.339(4) .
N3 C35 1.391(4) .
N3 C36 1.466(5) .
N1 C13 1.349(4) .
N1 C9 1.391(4) .
N1 C10 1.459(5) .
N2 C26 1.339(4) .
N2 C22 1.389(4) .
N2 C23 1.463(4) .
N4 C52 1.345(5) .
N4 C48 1.384(4) .
N4 C49 1.462(4) .
C7 C8 1.366(5) .
C7 C6 1.389(6) .
C3 C2 1.429(5) .
C3 C4 1.471(5) .
C9 C4 1.388(5) .
C9 C8 1.408(5) .
C10 C12 1.483(6) .
C10 C11 1.500(6) .
C5 C6 1.360(5) .
C5 C4 1.408(5) .
C13 C2 1.365(5) .
C29 C28 1.425(5) .
C29 C30 1.465(5) .
C20 C21 1.365(5) .
C20 C19 1.391(5) .
C48 C47 1.401(5) .
C48 C43 1.400(5) .
C28 C39 1.379(5) .
C28 C27 1.502(5) .
C35 C34 1.401(5) .
C35 C30 1.408(5) .
C19 C18 1.351(5) .
C26 C15 1.371(5) .
C18 C17 1.404(5) .
C1 C2 1.513(5) .
C23 C25 1.476(6) .
C23 C24 1.487(6) .
C52 C41 1.372(5) .
C30 C31 1.404(5) .
C22 C17 1.405(5) .
C22 C21 1.404(5) .
C17 C16 1.463(5) .
C14 C15 1.510(5) .
C36 C38 1.472(5) .
C36 C37 1.468(5) .
C40 C41 1.514(5) .
C43 C44 1.400(5) .
C43 C42 1.457(5) .
C44 C45 1.358(5) .
C41 C42 1.425(5) .
C51 C49 1.483(5) .
C51 C50 1.493(6) .
C38 C37 1.491(6) .
C45 C46 1.391(5) .
C47 C46 1.373(5) .
C50 C49 1.493(6) .
C46 Cl4 1.727(4) .
C12 C11 1.489(6) .
C25 C24 1.487(6) .
C33 C34 1.367(5) .
C33 C32 1.392(5) .
C15 C16 1.425(5) .
C31 C32 1.362(5) .
O2W K1' 2.434(8) .
O1W K1' 2.429(8) .
O1W K1 2.527(5) .
K1' O5 2.268(7) 1_655
K1' O4 2.574(8) 1_655
K1'' O10 2.703(8) 1_655

loop_
_geom_torsion_atom_site_label_1
_geom_torsion_atom_site_label_2
_geom_torsion_atom_site_label_3
_geom_torsion_atom_site_label_4
_geom_torsion
_geom_torsion_site_symmetry_1
_geom_torsion_site_symmetry_4
O7 Pr1 O1 C1 114.5(3) . .
O4 Pr1 O1 C1 3.5(4) . .
O11 Pr1 O1 C1 -162.3(4) . .
O3 Pr1 O1 C1 -42.8(3) . .
O10 Pr1 O1 C1 -107.0(3) . .
O9 Pr1 O1 C1 156.4(3) . .
O6 Pr1 O1 C1 35.5(3) . .
O7 Pr1 O3 C3 -11.4(4) . .
O4 Pr1 O3 C3 -117.9(3) . .
O1 Pr1 O3 C3 30.8(3) . .
O11 Pr1 O3 C3 93.5(3) . .
O10 Pr1 O3 C3 155.4(3) . .
O9 Pr1 O3 C3 -170.0(3) . .
O6 Pr1 O3 C3 -47.0(3) . .
O7 Pr1 O10 C40 9.8(4) . .
O4 Pr1 O10 C40 122.1(4) . .
O1 Pr1 O10 C40 -99.2(4) . .
O11 Pr1 O10 C40 -41.8(4) . .
O3 Pr1 O10 C40 -159.4(4) . .
O9 Pr1 O10 C40 40.5(3) . .
O6 Pr1 O10 C40 162.1(3) . .
O7 Pr1 O10 K1'' -152.9(2) . 1_455
O4 Pr1 O10 K1'' -40.6(2) . 1_455
O1 Pr1 O10 K1'' 98.1(2) . 1_455
O11 Pr1 O10 K1'' 155.5(3) . 1_455
O3 Pr1 O10 K1'' 37.9(2) . 1_455
O9 Pr1 O10 K1'' -122.2(2) . 1_455
O6 Pr1 O10 K1'' -0.6(3) . 1_455
O7 Pr1 O4 C14 -109.9(4) . .
O1 Pr1 O4 C14 -9.7(4) . .
O11 Pr1 O4 C14 143.3(4) . .
O3 Pr1 O4 C14 34.5(4) . .
O10 Pr1 O4 C14 113.2(4) . .
O9 Pr1 O4 C14 -172.9(4) . .
O6 Pr1 O4 C14 -42.8(4) . .
O7 Pr1 O4 K1' 133.1(3) . 1_455
O1 Pr1 O4 K1' -126.7(3) . 1_455
O11 Pr1 O4 K1' 26.3(4) . 1_455
O3 Pr1 O4 K1' -82.5(3) . 1_455
O10 Pr1 O4 K1' -3.8(3) . 1_455
O9 Pr1 O4 K1' 70.1(3) . 1_455
O6 Pr1 O4 K1' -159.8(3) . 1_455
O7 Pr1 O11 C42 -99.9(3) . .
O4 Pr1 O11 C42 14.3(5) . .
O1 Pr1 O11 C42 174.9(4) . .
O3 Pr1 O11 C42 114.0(3) . .
O10 Pr1 O11 C42 46.6(3) . .
O9 Pr1 O11 C42 -30.1(3) . .
O6 Pr1 O11 C42 -156.4(3) . .
O7 Pr1 O9 C29 33.2(3) . .
O4 Pr1 O9 C29 148.8(3) . .
O1 Pr1 O9 C29 -12.3(3) . .
O11 Pr1 O9 C29 -52.7(3) . .
O3 Pr1 O9 C29 -159.8(3) . .
O10 Pr1 O9 C29 -124.4(3) . .
O6 Pr1 O9 C29 91.9(3) . .
O4 Pr1 O7 C27 -107.0(4) . .
O1 Pr1 O7 C27 117.1(4) . .
O11 Pr1 O7 C27 43.0(4) . .
O3 Pr1 O7 C27 156.7(4) . .
O10 Pr1 O7 C27 -4.6(5) . .
O9 Pr1 O7 C27 -36.3(4) . .
O6 Pr1 O7 C27 -168.3(4) . .
O7 Pr1 O6 C16 159.1(3) . .
O4 Pr1 O6 C16 41.9(3) . .
O1 Pr1 O6 C16 -114.5(3) . .
O11 Pr1 O6 C16 -143.3(3) . .
O3 Pr1 O6 C16 -40.8(3) . .
O10 Pr1 O6 C16 -1.5(4) . .
O9 Pr1 O6 C16 104.5(3) . .
Pr1 O3 C3 C2 -21.8(5) . .
Pr1 O3 C3 C4 157.0(2) . .
C13 N1 C9 C4 -2.3(5) . .
C10 N1 C9 C4 -179.1(3) . .
C13 N1 C9 C8 177.6(3) . .
C10 N1 C9 C8 0.8(5) . .
C13 N1 C10 C12 44.9(5) . .
C9 N1 C10 C12 -138.3(4) . .
C13 N1 C10 C11 114.4(4) . .
C9 N1 C10 C11 -68.9(5) . .
C9 N1 C13 C2 0.8(6) . .
C10 N1 C13 C2 177.6(4) . .
C6 C7 C8 C9 1.2(6) . .
Cl1 C7 C8 C9 -179.7(3) . .
N1 C9 C8 C7 177.9(3) . .
C4 C9 C8 C7 -2.3(5) . .
C4 C5 C6 F1 -179.9(3) . .
C4 C5 C6 C7 -0.4(6) . .
C8 C7 C6 F1 179.7(4) . .
Cl1 C7 C6 F1 0.6(5) . .
C8 C7 C6 C5 0.1(6) . .
Cl1 C7 C6 C5 -179.0(3) . .
Pr1 O9 C29 C28 -27.4(5) . .
Pr1 O9 C29 C30 153.1(2) . .
C52 N4 C48 C47 -177.1(3) . .
C49 N4 C48 C47 9.4(5) . .
C52 N4 C48 C43 2.7(5) . .
C49 N4 C48 C43 -170.7(3) . .
O9 C29 C28 C39 -178.2(3) . .
C30 C29 C28 C39 1.3(5) . .
O9 C29 C28 C27 0.3(5) . .
C30 C29 C28 C27 179.8(3) . .
C39 N3 C35 C34 179.6(3) . .
C36 N3 C35 C34 7.5(5) . .
C39 N3 C35 C30 -0.2(5) . .
C36 N3 C35 C30 -172.2(3) . .
C21 C20 C19 C18 -0.4(7) . .
Cl2 C20 C19 C18 178.9(3) . .
C21 C20 C19 F2 -179.8(4) . .
Cl2 C20 C19 F2 -0.5(6) . .
C35 N3 C39 C28 1.4(5) . .
C36 N3 C39 C28 173.5(3) . .
C29 C28 C39 N3 -2.0(5) . .
C27 C28 C39 N3 179.4(3) . .
C22 N2 C26 C15 2.0(6) . .
C23 N2 C26 C15 -179.0(4) . .
F2 C19 C18 C17 179.3(4) . .
C20 C19 C18 C17 -0.1(6) . .
Pr1 O1 C1 O2 -138.7(3) . .
Pr1 O1 C1 C2 41.5(5) . .
C26 N2 C23 C25 37.8(6) . .
C22 N2 C23 C25 -143.3(4) . .
C26 N2 C23 C24 107.9(4) . .
C22 N2 C23 C24 -73.1(5) . .
C48 N4 C52 C41 0.4(6) . .
C49 N4 C52 C41 173.8(4) . .
N3 C35 C30 C31 179.3(3) . .
C34 C35 C30 C31 -0.4(5) . .
N3 C35 C30 C29 -0.3(5) . .
C34 C35 C30 C29 179.9(3) . .
O9 C29 C30 C31 -0.3(5) . .
C28 C29 C30 C31 -179.9(3) . .
O9 C29 C30 C35 179.3(3) . .
C28 C29 C30 C35 -0.3(5) . .
N1 C9 C4 C5 -178.1(3) . .
C8 C9 C4 C5 2.1(5) . .
N1 C9 C4 C3 2.6(5) . .
C8 C9 C4 C3 -177.2(3) . .
C6 C5 C4 C9 -0.7(5) . .
C6 C5 C4 C3 178.6(3) . .
O3 C3 C4 C9 179.6(3) . .
C2 C3 C4 C9 -1.4(5) . .
O3 C3 C4 C5 0.3(5) . .
C2 C3 C4 C5 179.3(3) . .
C26 N2 C22 C17 -2.4(5) . .
C23 N2 C22 C17 178.7(3) . .
C26 N2 C22 C21 177.8(4) . .
C23 N2 C22 C21 -1.2(5) . .
N2 C22 C17 C18 -177.7(3) . .
C21 C22 C17 C18 2.1(5) . .
N2 C22 C17 C16 0.8(5) . .
C21 C22 C17 C16 -179.4(3) . .
C19 C18 C17 C22 -0.8(6) . .
C19 C18 C17 C16 -179.3(4) . .
Pr1 O7 C27 O8 -153.2(3) . .
Pr1 O7 C27 C28 28.2(6) . .
C39 C28 C27 O8 2.0(5) . .
C29 C28 C27 O8 -176.5(4) . .
C39 C28 C27 O7 -179.2(3) . .
C29 C28 C27 O7 2.2(5) . .
K1' O5 C14 O4 21.8(5) 1_455 .
K1' O5 C14 C15 -158.8(4) 1_455 .
Pr1 O4 C14 O5 -150.4(3) . .
K1' O4 C14 O5 -19.2(5) 1_455 .
Pr1 O4 C14 C15 30.3(6) . .
K1' O4 C14 C15 161.5(4) 1_455 .
C19 C20 C21 C22 1.8(6) . .
Cl2 C20 C21 C22 -177.5(3) . .
N2 C22 C21 C20 177.2(4) . .
C17 C22 C21 C20 -2.7(6) . .
N1 C13 C2 C3 0.3(6) . .
N1 C13 C2 C1 178.5(3) . .
O3 C3 C2 C13 178.8(3) . .
C4 C3 C2 C13 -0.1(5) . .
O3 C3 C2 C1 0.8(6) . .
C4 C3 C2 C1 -178.1(3) . .
O1 C1 C2 C13 172.5(3) . .
O2 C1 C2 C13 -7.2(5) . .
O1 C1 C2 C3 -9.4(5) . .
O2 C1 C2 C3 170.9(3) . .
C39 N3 C36 C38 43.4(5) . .
C35 N3 C36 C38 -144.5(4) . .
C39 N3 C36 C37 114.3(4) . .
C35 N3 C36 C37 -73.7(5) . .
Pr1 O10 C40 O12 -150.7(3) . .
K1'' O10 C40 O12 11.3(6) 1_455 .
Pr1 O10 C40 C41 27.4(5) . .
K1'' O10 C40 C41 -170.5(4) 1_455 .
N4 C48 C43 C44 178.5(3) . .
C47 C48 C43 C44 -1.7(5) . .
N4 C48 C43 C42 -2.5(5) . .
C47 C48 C43 C42 177.4(3) . .
C48 C43 C44 C45 0.4(6) . .
C42 C43 C44 C45 -178.7(4) . .
N4 C52 C41 C42 -3.8(6) . .
N4 C52 C41 C40 174.6(3) . .
O12 C40 C41 C52 4.6(6) . .
O10 C40 C41 C52 -173.7(4) . .
O12 C40 C41 C42 -177.1(4) . .
O10 C40 C41 C42 4.6(6) . .
N3 C36 C38 C37 109.5(4) . .
C43 C44 C45 F4 -177.7(4) . .
C43 C44 C45 C46 1.5(6) . .
N4 C48 C47 C46 -179.0(4) . .
C43 C48 C47 C46 1.1(6) . .
C48 C47 C46 C45 0.7(6) . .
C48 C47 C46 Cl4 180.0(3) . .
C44 C45 C46 C47 -2.1(6) . .
F4 C45 C46 C47 177.1(4) . .
C44 C45 C46 Cl4 178.6(3) . .
F4 C45 C46 Cl4 -2.1(5) . .
N1 C10 C12 C11 107.8(4) . .
N2 C23 C25 C24 108.8(4) . .
N1 C10 C11 C12 -109.1(4) . .
Pr1 O11 C42 C41 -43.3(6) . .
Pr1 O11 C42 C43 136.1(3) . .
C52 C41 C42 O11 -176.9(4) . .
C40 C41 C42 O11 4.8(6) . .
C52 C41 C42 C43 3.8(5) . .
C40 C41 C42 C43 -174.6(3) . .
C44 C43 C42 O11 -1.1(5) . .
C48 C43 C42 O11 179.8(4) . .
C44 C43 C42 C41 178.3(3) . .
C48 C43 C42 C41 -0.8(5) . .
N2 C26 C15 C16 0.0(6) . .
N2 C26 C15 C14 179.0(4) . .
O5 C14 C15 C26 8.2(6) . .
O4 C14 C15 C26 -172.4(4) . .
O5 C14 C15 C16 -172.8(4) . .
O4 C14 C15 C16 6.6(6) . .
Pr1 O6 C16 C15 -34.3(5) . .
Pr1 O6 C16 C17 145.3(2) . .
C26 C15 C16 O6 178.1(3) . .
C14 C15 C16 O6 -0.8(6) . .
C26 C15 C16 C17 -1.6(5) . .
C14 C15 C16 C17 179.5(3) . .
C22 C17 C16 O6 -178.5(3) . .
C18 C17 C16 O6 0.0(5) . .
C22 C17 C16 C15 1.2(5) . .
C18 C17 C16 C15 179.7(3) . .
C35 C30 C31 C32 0.8(5) . .
C29 C30 C31 C32 -179.6(3) . .
C30 C31 C32 F3 -179.8(3) . .
C30 C31 C32 C33 0.4(5) . .
C34 C33 C32 F3 178.2(3) . .
Cl3 C33 C32 F3 -2.8(5) . .
C34 C33 C32 C31 -2.0(6) . .
Cl3 C33 C32 C31 177.0(3) . .
C32 C33 C34 C35 2.4(5) . .
Cl3 C33 C34 C35 -176.7(3) . .
N3 C35 C34 C33 179.1(3) . .
C30 C35 C34 C33 -1.1(5) . .
N2 C23 C24 C25 -109.0(4) . .
C52 N4 C49 C51 41.1(6) . .
C48 N4 C49 C51 -145.5(4) . .
C52 N4 C49 C50 111.2(4) . .
C48 N4 C49 C50 -75.5(4) . .
C50 C51 C49 N4 108.5(4) . .
C51 C50 C49 N4 -109.1(4) . .
N3 C36 C37 C38 -108.4(4) . .
K1 O1W K1' O5 157.4(14) . 1_655
K1 O1W K1' O2W -99.2(7) . .
K1 O1W K1' O4 114.1(7) . 1_655
